data_9008237
loop_
_publ_author_name
'Saalfeld, H.'
'Wedde, M.'

_publ_section_title
;
 Refinement of the crystal structure of gibbsite, Al(OH)3
 Locality: Langesundfjord, Norway
;
_journal_name_full 'Zeitschrift fur Kristallographie'
_journal_page_first 129
_journal_page_last 135
_journal_volume 139
_journal_year 1974
_chemical_formula_sum 'Al H3 O3'
_chemical_name_mineral Gibbsite
_space_group_IT_number 14
_symmetry_space_group_name_Hall '-P 2yn'
_symmetry_space_group_name_H-M 'P 1 21/n 1'
_cell_angle_alpha 90
_cell_angle_beta 94.54
_cell_angle_gamma 90
_cell_length_a 8.684
_cell_length_b 5.078
_cell_length_c 9.736
_cell_formula_units_Z 8
_cell_volume 427.985
_exptl_crystal_density_diffrn 2.421
_cod_original_formula_sum 'Al O3 H3'
_cod_database_code 9008237

loop_
_symmetry_equiv_pos_as_xyz
x,y,z
1/2+x,1/2-y,1/2+z
1/2-x,1/2+y,1/2-z
-x,-y,-z

loop_
_atom_site_aniso_label
_atom_site_aniso_U_11
_atom_site_aniso_U_22
_atom_site_aniso_U_33
_atom_site_aniso_U_12
_atom_site_aniso_U_13
_atom_site_aniso_U_23
Al1 0.00456 0.00614 0.01098 -0.00022 0.00213 0.00050
Al2 0.00456 0.00627 0.01098 0.00022 0.00170 0.00000
O1 0.00494 0.01084 0.01384 -0.00178 -0.00043 -0.00075
O2 0.00456 0.01163 0.01384 -0.00178 0.00000 -0.00075
O3 0.00683 0.01123 0.01145 0.00000 0.00085 0.00125
O4 0.00569 0.01032 0.01432 -0.00067 0.00085 0.00125
O5 0.00835 0.01110 0.01145 -0.00089 0.00213 -0.00025
O6 0.00721 0.01071 0.01098 -0.00045 0.00085 -0.00050

loop_
_atom_site_label
_atom_site_fract_x
_atom_site_fract_y
_atom_site_fract_z
_atom_site_U_iso_or_equiv
Al1 0.16790 0.52950 -0.00230 ?
Al2 0.33440 0.02360 -0.00240 ?
O1 0.17790 0.21830 -0.11150 ?
O2 0.66920 0.65580 -0.10230 ?
O3 0.49840 0.13150 -0.10440 ?
O4 -0.02050 0.62930 -0.10680 ?
O5 0.29710 0.71780 -0.10520 ?
O6 0.81940 0.14910 -0.10150 ?
H1 0.10100 0.15200 -0.12400 0.01267
H2 0.59500 0.57300 -0.09800 0.01267
H3 0.50300 0.13700 -0.19000 0.01267
H4 -0.02900 0.80100 -0.10700 ?
H5 0.29300 0.72400 -0.19600 0.02533
H6 0.81500 0.16000 -0.19000 0.01267

_cod_duplicate_entry 1200016
